data_2012785
loop_
_publ_author_name
'Wolak, Mason A.'
'Finn, Robert C.'
'Rarig Jr, Randy S.'
'Thomas, Craig J.'
'Hammond, Robert P.'
'Birge, Robert R.'
'Zubieta, Jon'
'Lees, Watson J.'

_publ_section_title
;
 Structural properties of a series of photochromic fluorinated
 indolylfulgides
;
_journal_issue 7
_journal_name_full 'Acta Crystallographica Section C'
_journal_page_first o389
_journal_page_last o393
_journal_paper_doi 10.1107/S0108270102008041
_journal_volume 58
_journal_year 2002
_chemical_formula_sum 'C19 H16 F3 N O3'
_chemical_formula_weight 363.33
_chemical_name_systematic
;
(3Z)-3-[1-(1,2-dimethyl-1H-indol-3-yl)-2,2,2-
trifluoroethylidene]-4-(1-methylethylidene)dihydrofuran-2,5-dione
;
_space_group_IT_number 14
_symmetry_cell_setting monoclinic
_symmetry_space_group_name_Hall '-P 2yn'
_symmetry_space_group_name_H-M 'P 1 21/n 1'
_atom_sites_solution_hydrogens geom
_atom_sites_solution_primary direct
_atom_sites_solution_secondary difmap
_audit_creation_method SHELXL97
_cell_angle_alpha 90
_cell_angle_beta 92.75(2)
_cell_angle_gamma 90
_cell_formula_units_Z 8
_cell_length_a 11.6600(10)
_cell_length_b 17.164(2)
_cell_length_c 17.102(2)
_cell_measurement_reflns_used 6045
_cell_measurement_temperature 90(2)
_cell_measurement_theta_max 25.07
_cell_measurement_theta_min 1.68
_cell_volume 3418.7(6)
_computing_cell_refinement 'Please provide missing details'
_computing_data_collection 'Please provide missing details'
_computing_data_reduction 'Please provide missing details'
_computing_molecular_graphics 'Please provide missing details'
_computing_structure_refinement 'SHELXL97 (Sheldrick, 1997)'
_computing_structure_solution 'SHELXS97 (Sheldrick, 1990)'
_diffrn_ambient_temperature 293(2)
_diffrn_detector_area_resol_mean '512 x 512'
_diffrn_measured_fraction_theta_full 0.995
_diffrn_measured_fraction_theta_max 0.995
_diffrn_measurement_device_type 'Bruker P4 with CCD area-detector'
_diffrn_measurement_method '\f and \w scans'
_diffrn_radiation_monochromator graphite
_diffrn_radiation_source 'fine-focus sealed tube'
_diffrn_radiation_type MoK\a
_diffrn_radiation_wavelength 0.71073
_diffrn_reflns_av_R_equivalents 0.065
_diffrn_reflns_av_sigmaI/netI 0.084
_diffrn_reflns_limit_h_max 13
_diffrn_reflns_limit_h_min -13
_diffrn_reflns_limit_k_max 19
_diffrn_reflns_limit_k_min -20
_diffrn_reflns_limit_l_max 18
_diffrn_reflns_limit_l_min -20
_diffrn_reflns_number 17999
_diffrn_reflns_theta_full 25.07
_diffrn_reflns_theta_max 25.07
_diffrn_reflns_theta_min 1.68
_diffrn_standards_decay_% <1
_exptl_absorpt_coefficient_mu 0.117
_exptl_absorpt_correction_T_max 0.995
_exptl_absorpt_correction_T_min 0.971
_exptl_absorpt_correction_type multi-scan
_exptl_absorpt_process_details '(SADABS; Sheldrick, 1996)'
_exptl_crystal_colour yellow
_exptl_crystal_density_diffrn 1.412
_exptl_crystal_density_meas ?
_exptl_crystal_density_method 'not measured'
_exptl_crystal_description plate
_exptl_crystal_F_000 1504
_exptl_crystal_size_max 0.25
_exptl_crystal_size_mid 0.16
_exptl_crystal_size_min 0.04
_refine_diff_density_max 0.18
_refine_diff_density_min -0.17
_refine_ls_extinction_method none
_refine_ls_goodness_of_fit_ref 0.985
_refine_ls_hydrogen_treatment constr
_refine_ls_matrix_type full
_refine_ls_number_parameters 477
_refine_ls_number_reflns 6045
_refine_ls_number_restraints 0
_refine_ls_restrained_S_all 0.985
_refine_ls_R_factor_all 0.134
_refine_ls_R_factor_gt 0.051
_refine_ls_shift/su_max 0.009
_refine_ls_shift/su_mean 0.000
_refine_ls_structure_factor_coef Fsqd
_refine_ls_weighting_details 'calc w = 1/[\s^2^(Fo^2^)+(0.0666P)^2^+0.6437P] where P=(Fo^2^+2Fc^2^)/3'
_refine_ls_weighting_scheme calc
_refine_ls_wR_factor_gt 0.123
_refine_ls_wR_factor_ref 0.160
_reflns_number_gt 2878
_reflns_number_total 6045
_reflns_threshold_expression I>2\s(I)
_cod_data_source_file bk1655.cif
_cod_data_source_block I
_cod_depositor_comments
;
The following automatic conversions were performed:
'_symmetry_cell_setting' value 'Monoclinic' changed to 'monoclinic'
according to '/home/saulius/struct/CIF-dictionaries/cif_core.dic'
dictionary named 'cif_core.dic' version 2.4.1 from 2010-06-29.

Automatic conversion script
Id: cif_fix_enum 1527 2010-12-29 10:47:43Z saulius 

The following automatic conversions were performed:

'_symmetry_cell_setting' value 'Monoclinic' changed to 'monoclinic'
according to /home/saulius/struct/CIF-dictionaries/cif_core.dic
dictionary named 'cif_core.dic' version 2.4.1 from 2010-06-29.

Automatic conversion script
Id: cif_fix_values 1715 2011-07-08 13:25:40Z adriana 

The following automatic conversions were performed:

'_exptl_crystal_density_meas' value 'not measured' was changed to '?'
- the value is perceived as not measured.

Automatic conversion script
Id: cif_fix_values 3008 2015-01-20 13:52:24Z robertas 
;
_cod_original_cell_volume 3418.9(6)
_cod_original_sg_symbol_H-M 'P 21/n'
_cod_database_code 2012785
_cod_database_fobs_code 2012785

loop_
_symmetry_equiv_pos_as_xyz
'x, y, z'
'-x+1/2, y+1/2, -z+1/2'
'-x, -y, -z'
'x-1/2, -y-1/2, z-1/2'

loop_
_atom_site_label
_atom_site_fract_x
_atom_site_fract_y
_atom_site_fract_z
_atom_site_U_iso_or_equiv
_atom_site_adp_type
_atom_site_calc_flag
_atom_site_refinement_flags
_atom_site_occupancy
_atom_site_disorder_assembly
_atom_site_disorder_group
_atom_site_type_symbol
F1 0.22613(19) 1.09785(11) 0.43470(14) 0.0904(7) Uani d . 1 . . F
F2 0.0949(2) 1.10349(12) 0.34558(14) 0.0960(7) Uani d . 1 . . F
F3 0.0573(2) 1.06714(13) 0.46133(14) 0.1015(8) Uani d . 1 . . F
F4 0.2333(2) 1.12479(12) 0.94786(14) 0.0924(7) Uani d . 1 . . F
F5 0.1038(2) 1.14106(11) 0.85706(13) 0.0938(7) Uani d . 1 . . F
F6 0.05982(19) 1.10020(12) 0.97093(12) 0.0841(7) Uani d . 1 . . F
O1 -0.0978(3) 1.0120(3) 0.3540(2) 0.1347(15) Uani d . 1 . . O
O2 -0.1001(2) 1.05884(18) 0.86356(16) 0.0973(9) Uani d . 1 . . O
O3 -0.13110(19) 0.93079(19) 0.86106(14) 0.0787(8) Uani d . 1 . . O
O4 -0.1153(2) 0.80151(19) 0.85582(17) 0.1003(10) Uani d . 1 . . O
O5 -0.1091(3) 0.8839(3) 0.3340(2) 0.1192(13) Uani d . 1 . . O
O6 -0.0736(3) 0.7585(2) 0.3072(2) 0.1595(18) Uani d . 1 . . O
C1 0.3814(2) 0.98033(17) 0.38844(18) 0.0450(8) Uani d . 1 . . C
C2 0.4146(3) 1.04229(19) 0.34213(19) 0.0565(9) Uani d . 1 . . C
H2 0.3599 1.0740 0.3167 0.068 Uiso calc R 1 . . H
C3 0.5292(3) 1.0558(2) 0.3346(2) 0.0738(11) Uani d . 1 . . C
H3 0.5522 1.0979 0.3049 0.089 Uiso calc R 1 . . H
C4 0.6120(3) 1.0077(3) 0.3707(2) 0.0779(11) Uani d . 1 . . C
H4 0.6892 1.0185 0.3648 0.094 Uiso calc R 1 . . H
C5 0.5824(3) 0.9452(2) 0.4143(2) 0.0679(10) Uani d . 1 . . C
H5 0.6379 0.9127 0.4377 0.082 Uiso calc R 1 . . H
C6 0.4666(3) 0.93187(19) 0.42256(18) 0.0514(8) Uani d . 1 . . C
C7 0.4723(3) 0.8113(2) 0.5064(2) 0.0838(12) Uani d . 1 . . C
H7A 0.4983 0.7724 0.4710 0.126 Uiso calc R 1 . . H
H7B 0.4211 0.7879 0.5419 0.126 Uiso calc R 1 . . H
H7C 0.5371 0.8331 0.5354 0.126 Uiso calc R 1 . . H
C8 0.2951(3) 0.88273(18) 0.45241(18) 0.0516(8) Uani d . 1 . . C
C9 0.2144(3) 0.8295(2) 0.4912(2) 0.0752(11) Uani d . 1 . . C
H9A 0.1389 0.8521 0.4890 0.113 Uiso calc R 1 . . H
H9B 0.2400 0.8220 0.5448 0.113 Uiso calc R 1 . . H
H9C 0.2121 0.7802 0.4646 0.113 Uiso calc R 1 . . H
C10 0.2727(2) 0.94845(17) 0.40768(17) 0.0455(8) Uani d . 1 . . C
C11 0.1586(3) 0.97712(18) 0.38420(18) 0.0503(8) Uani d . 1 . . C
C12 0.0760(3) 0.9320(2) 0.3490(2) 0.0589(9) Uani d . 1 . . C
C13 -0.0489(4) 0.9515(3) 0.3463(3) 0.0898(14) Uani d . 1 . . C
C14 -0.0360(5) 0.8222(4) 0.3193(3) 0.1089(18) Uani d . 1 . . C
C15 0.0827(3) 0.8532(2) 0.3167(2) 0.0716(11) Uani d . 1 . . C
C16 0.1642(4) 0.8194(2) 0.2740(2) 0.0768(12) Uani d . 1 . . C
C17 0.2717(3) 0.8586(2) 0.2544(2) 0.0763(11) Uani d . 1 . . C
H17A 0.2609 0.9140 0.2558 0.114 Uiso calc R 1 . . H
H17B 0.2922 0.8432 0.2030 0.114 Uiso calc R 1 . . H
H17C 0.3320 0.8442 0.2918 0.114 Uiso calc R 1 . . H
C18 0.1493(5) 0.7382(2) 0.2398(3) 0.129(2) Uani d . 1 . . C
H18A 0.1028 0.7075 0.2729 0.193 Uiso calc R 1 . . H
H18B 0.2232 0.7141 0.2364 0.193 Uiso calc R 1 . . H
H18C 0.1126 0.7417 0.1884 0.193 Uiso calc R 1 . . H
C19 0.1329(3) 1.0612(2) 0.4066(2) 0.0639(10) Uani d . 1 . . C
C20 0.2987(3) 0.90792(17) 0.94785(17) 0.0469(8) Uani d . 1 . . C
C21 0.2374(3) 0.85341(18) 0.98906(18) 0.0557(9) Uani d . 1 . . C
H24 0.1583 0.8581 0.9921 0.067 Uiso calc R 1 . . H
C22 0.2952(3) 0.7924(2) 1.0253(2) 0.0735(11) Uani d . 1 . . C
H23 0.2545 0.7552 1.0522 0.088 Uiso calc R 1 . . H
C23 0.4140(4) 0.7856(2) 1.0222(2) 0.0781(11) Uani d . 1 . . C
H22 0.4509 0.7439 1.0474 0.094 Uiso calc R 1 . . H
C24 0.4770(3) 0.8380(2) 0.9837(2) 0.0669(10) Uani d . 1 . . C
H21 0.5564 0.8334 0.9825 0.080 Uiso calc R 1 . . H
C25 0.4184(3) 0.89923(19) 0.94566(18) 0.0508(8) Uani d . 1 . . C
C26 0.5810(3) 0.9712(2) 0.8870(2) 0.0758(11) Uani d . 1 . . C
H28A 0.6000 0.9385 0.8440 0.114 Uiso calc R 1 . . H
H28B 0.6278 0.9573 0.9326 0.114 Uiso calc R 1 . . H
H28C 0.5946 1.0247 0.8739 0.114 Uiso calc R 1 . . H
C27 0.3709(3) 1.00808(18) 0.87842(18) 0.0526(8) Uani d . 1 . . C
C28 0.3908(3) 1.0760(2) 0.8268(2) 0.0727(11) Uani d . 1 . . C
H27A 0.4266 1.1172 0.8571 0.109 Uiso calc R 1 . . H
H27B 0.3187 1.0939 0.8041 0.109 Uiso calc R 1 . . H
H27C 0.4398 1.0608 0.7860 0.109 Uiso calc R 1 . . H
C29 0.2697(3) 0.97747(16) 0.90483(17) 0.0464(8) Uani d . 1 . . C
C30 0.1540(3) 1.00961(18) 0.88983(18) 0.0499(8) Uani d . 1 . . C
C31 0.0610(3) 0.96745(18) 0.86320(17) 0.0502(8) Uani d . 1 . . C
C32 -0.0601(3) 0.9951(3) 0.8630(2) 0.0669(10) Uani d . 1 . . C
C33 -0.0672(3) 0.8631(3) 0.8529(2) 0.0682(10) Uani d . 1 . . C
C34 0.0518(3) 0.88525(19) 0.83957(18) 0.0513(8) Uani d . 1 . . C
C35 0.1218(3) 0.84008(19) 0.79878(19) 0.0578(9) Uani d . 1 . . C
C36 0.2275(3) 0.8695(2) 0.76425(19) 0.0654(10) Uani d . 1 . . C
H34A 0.2247 0.9253 0.7615 0.098 Uiso calc R 1 . . H
H34B 0.2330 0.8485 0.7125 0.098 Uiso calc R 1 . . H
H34C 0.2933 0.8537 0.7963 0.098 Uiso calc R 1 . . H
C37 0.0954(4) 0.7560(2) 0.7798(3) 0.0998(14) Uani d . 1 . . C
H35A 0.0347 0.7382 0.8113 0.150 Uiso calc R 1 . . H
H35B 0.1628 0.7250 0.7906 0.150 Uiso calc R 1 . . H
H35C 0.0719 0.7514 0.7255 0.150 Uiso calc R 1 . . H
C38 0.1379(3) 1.0939(2) 0.9157(2) 0.0659(10) Uani d . 1 . . C
N1 0.4118(2) 0.87325(15) 0.46166(16) 0.0567(7) Uani d . 1 . . N
N2 0.4605(2) 0.96075(16) 0.90300(15) 0.0555(7) Uani d . 1 . . N

loop_
_atom_site_aniso_label
_atom_site_aniso_U_11
_atom_site_aniso_U_22
_atom_site_aniso_U_33
_atom_site_aniso_U_12
_atom_site_aniso_U_13
_atom_site_aniso_U_23
F1 0.0758(15) 0.0578(13) 0.136(2) 0.0155(11) -0.0108(14) -0.0230(12)
F2 0.1108(18) 0.0761(15) 0.0998(17) 0.0305(13) -0.0076(14) 0.0283(13)
F3 0.1003(18) 0.0990(18) 0.1089(18) 0.0332(14) 0.0424(15) 0.0058(14)
F4 0.0962(17) 0.0581(13) 0.120(2) 0.0052(12) -0.0189(14) -0.0310(12)
F5 0.138(2) 0.0572(13) 0.0843(16) 0.0290(13) -0.0105(14) 0.0141(12)
F6 0.0951(16) 0.0847(15) 0.0721(14) 0.0306(12) -0.0013(13) -0.0186(11)
O1 0.0510(19) 0.166(4) 0.186(4) 0.025(2) -0.009(2) 0.039(3)
O2 0.0806(19) 0.110(2) 0.099(2) 0.0499(18) -0.0162(16) -0.0040(17)
O3 0.0427(14) 0.117(2) 0.0751(18) 0.0028(16) -0.0063(12) 0.0012(15)
O4 0.0766(19) 0.111(2) 0.112(2) -0.0411(18) -0.0047(17) 0.0013(18)
O5 0.062(2) 0.176(4) 0.117(3) -0.049(2) -0.0237(18) 0.041(3)
O6 0.166(3) 0.158(3) 0.149(3) -0.119(3) -0.052(3) 0.043(3)
C1 0.0416(19) 0.0429(19) 0.0499(19) 0.0039(15) -0.0059(15) -0.0077(15)
C2 0.044(2) 0.058(2) 0.067(2) -0.0031(16) -0.0006(17) -0.0023(18)
C3 0.064(3) 0.076(3) 0.083(3) -0.014(2) 0.013(2) -0.007(2)
C4 0.045(2) 0.103(3) 0.085(3) -0.008(2) -0.001(2) -0.022(3)
C5 0.051(2) 0.082(3) 0.070(3) 0.016(2) -0.0115(19) -0.019(2)
C6 0.042(2) 0.057(2) 0.054(2) 0.0092(17) -0.0093(16) -0.0132(17)
C7 0.098(3) 0.066(3) 0.084(3) 0.032(2) -0.032(2) 0.000(2)
C8 0.054(2) 0.047(2) 0.053(2) 0.0023(16) -0.0082(16) -0.0019(16)
C9 0.082(3) 0.068(2) 0.074(3) -0.009(2) -0.007(2) 0.0196(19)
C10 0.0393(18) 0.0438(19) 0.052(2) -0.0015(14) -0.0086(15) -0.0007(15)
C11 0.0396(19) 0.056(2) 0.055(2) 0.0030(16) -0.0025(16) 0.0100(16)
C12 0.039(2) 0.072(3) 0.065(2) -0.0050(17) -0.0090(17) 0.0223(19)
C13 0.052(3) 0.122(4) 0.093(3) -0.010(3) -0.011(2) 0.039(3)
C14 0.107(4) 0.127(5) 0.089(4) -0.067(4) -0.037(3) 0.044(3)
C15 0.071(3) 0.073(3) 0.068(3) -0.028(2) -0.029(2) 0.020(2)
C16 0.098(3) 0.053(2) 0.075(3) -0.012(2) -0.040(3) 0.004(2)
C17 0.076(3) 0.079(3) 0.072(3) 0.011(2) -0.022(2) -0.020(2)
C18 0.179(5) 0.072(3) 0.130(4) -0.012(3) -0.061(4) -0.022(3)
C19 0.049(2) 0.068(3) 0.075(3) 0.0167(19) 0.004(2) 0.008(2)
C20 0.052(2) 0.0437(19) 0.0443(19) 0.0009(15) -0.0061(16) -0.0031(15)
C21 0.053(2) 0.057(2) 0.057(2) 0.0021(17) -0.0065(17) 0.0010(17)
C22 0.080(3) 0.059(2) 0.080(3) 0.000(2) -0.005(2) 0.013(2)
C23 0.084(3) 0.063(3) 0.085(3) 0.016(2) -0.019(2) 0.011(2)
C24 0.051(2) 0.072(3) 0.076(3) 0.015(2) -0.018(2) -0.008(2)
C25 0.046(2) 0.053(2) 0.053(2) 0.0071(16) -0.0083(16) -0.0092(17)
C26 0.049(2) 0.101(3) 0.076(3) -0.012(2) 0.0008(19) -0.017(2)
C27 0.054(2) 0.050(2) 0.052(2) -0.0038(17) -0.0055(17) -0.0072(16)
C28 0.086(3) 0.064(2) 0.068(3) -0.017(2) 0.001(2) -0.0008(19)
C29 0.050(2) 0.0418(19) 0.0469(19) -0.0003(15) -0.0073(16) -0.0039(14)
C30 0.053(2) 0.047(2) 0.049(2) 0.0097(16) -0.0033(16) 0.0016(15)
C31 0.047(2) 0.059(2) 0.0438(19) 0.0133(17) -0.0054(16) 0.0071(16)
C32 0.060(3) 0.089(3) 0.051(2) 0.020(2) -0.0099(18) 0.003(2)
C33 0.058(2) 0.087(3) 0.059(2) -0.010(2) -0.0066(19) 0.000(2)
C34 0.047(2) 0.056(2) 0.050(2) -0.0032(16) -0.0110(16) -0.0004(16)
C35 0.057(2) 0.055(2) 0.059(2) 0.0012(17) -0.0165(19) -0.0032(17)
C36 0.064(2) 0.074(2) 0.058(2) 0.0101(19) 0.0030(18) -0.0150(18)
C37 0.108(3) 0.062(3) 0.128(4) -0.010(2) -0.006(3) -0.031(2)
C38 0.073(3) 0.058(2) 0.066(3) 0.016(2) -0.007(2) -0.001(2)
N1 0.0581(18) 0.0470(16) 0.0629(19) 0.0138(14) -0.0186(14) -0.0020(14)
N2 0.0435(16) 0.0604(18) 0.0623(18) -0.0061(14) -0.0008(14) -0.0080(14)

loop_
_atom_type_symbol
_atom_type_description
_atom_type_scat_dispersion_real
_atom_type_scat_dispersion_imag
_atom_type_scat_source
C C 0.0033 0.0016 'International Tables Vol C Tables 4.2.6.8 and 6.1.1.4'
H H 0.0000 0.0000 'International Tables Vol C Tables 4.2.6.8 and 6.1.1.4'
N N 0.0061 0.0033 'International Tables Vol C Tables 4.2.6.8 and 6.1.1.4'
O O 0.0106 0.0060 'International Tables Vol C Tables 4.2.6.8 and 6.1.1.4'
F F 0.0171 0.0103 'International Tables Vol C Tables 4.2.6.8 and 6.1.1.4'

loop_
_geom_angle_atom_site_label_1
_geom_angle_atom_site_label_2
_geom_angle_atom_site_label_3
_geom_angle
_geom_angle_publ_flag
C32 O3 C33 110.3(3) no
C13 O5 C14 111.1(4) no
C2 C1 C6 118.7(3) no
C2 C1 C10 134.1(3) no
C6 C1 C10 107.2(3) no
C3 C2 C1 118.8(3) no
C3 C2 H2 120.6 no
C1 C2 H2 120.6 no
C2 C3 C4 121.2(4) no
C2 C3 H3 119.4 no
C4 C3 H3 119.4 no
C5 C4 C3 121.5(3) no
C5 C4 H4 119.2 no
C3 C4 H4 119.2 no
C4 C5 C6 117.4(3) no
C4 C5 H5 121.3 no
C6 C5 H5 121.3 no
N1 C6 C5 130.3(3) no
N1 C6 C1 107.3(3) no
C5 C6 C1 122.4(3) no
N1 C7 H7A 109.5 no
N1 C7 H7B 109.5 no
H7A C7 H7B 109.5 no
N1 C7 H7C 109.5 no
H7A C7 H7C 109.5 no
H7B C7 H7C 109.5 no
N1 C8 C10 108.7(3) no
N1 C8 C9 121.3(3) no
C10 C8 C9 129.9(3) no
C8 C9 H9A 109.5 no
C8 C9 H9B 109.5 no
H9A C9 H9B 109.5 no
C8 C9 H9C 109.5 no
H9A C9 H9C 109.5 no
H9B C9 H9C 109.5 no
C8 C10 C1 107.1(3) no
C8 C10 C11 125.0(3) no
C1 C10 C11 127.9(3) no
C12 C11 C10 123.4(3) no
C12 C11 C19 120.6(3) no
C10 C11 C19 115.9(3) no
C11 C12 C15 130.2(3) no
C11 C12 C13 123.9(4) no
C15 C12 C13 105.4(3) no
O1 C13 O5 120.7(4) no
O1 C13 C12 131.4(5) no
O5 C13 C12 107.9(4) no
O6 C14 O5 120.4(5) no
O6 C14 C15 131.2(7) no
O5 C14 C15 108.3(4) no
C16 C15 C12 130.5(3) no
C16 C15 C14 122.7(4) no
C12 C15 C14 104.6(4) no
C15 C16 C17 123.5(3) no
C15 C16 C18 122.0(4) no
C17 C16 C18 114.5(4) no
C16 C17 H17A 109.5 no
C16 C17 H17B 109.5 no
H17A C17 H17B 109.5 no
C16 C17 H17C 109.5 no
H17A C17 H17C 109.5 no
H17B C17 H17C 109.5 no
C16 C18 H18A 109.5 no
C16 C18 H18B 109.5 no
H18A C18 H18B 109.5 no
C16 C18 H18C 109.5 no
H18A C18 H18C 109.5 no
H18B C18 H18C 109.5 no
F3 C19 F1 105.7(3) no
F3 C19 F2 107.8(3) no
F1 C19 F2 105.2(3) no
F3 C19 C11 113.4(3) no
F1 C19 C11 111.9(3) no
F2 C19 C11 112.4(3) no
C21 C20 C25 118.5(3) no
C21 C20 C29 134.9(3) no
C25 C20 C29 106.6(3) no
C22 C21 C20 119.2(3) no
C22 C21 H24 120.4 no
C20 C21 H24 120.4 no
C21 C22 C23 120.8(4) no
C21 C22 H23 119.6 no
C23 C22 H23 119.6 no
C24 C23 C22 121.9(3) no
C24 C23 H22 119.1 no
C22 C23 H22 119.1 no
C23 C24 C25 117.4(3) no
C23 C24 H21 121.3 no
C25 C24 H21 121.3 no
N2 C25 C24 129.8(3) no
N2 C25 C20 108.1(3) no
C24 C25 C20 122.1(3) no
N2 C26 H28A 109.5 no
N2 C26 H28B 109.5 no
H28A C26 H28B 109.5 no
N2 C26 H28C 109.5 no
H28A C26 H28C 109.5 no
H28B C26 H28C 109.5 no
N2 C27 C29 108.8(3) no
N2 C27 C28 120.5(3) no
C29 C27 C28 130.5(3) no
C27 C28 H27A 109.5 no
C27 C28 H27B 109.5 no
H27A C28 H27B 109.5 no
C27 C28 H27C 109.5 no
H27A C28 H27C 109.5 no
H27B C28 H27C 109.5 no
C27 C29 C20 107.4(3) no
C27 C29 C30 126.1(3) no
C20 C29 C30 126.5(3) no
C31 C30 C29 124.6(3) no
C31 C30 C38 119.5(3) no
C29 C30 C38 115.4(3) no
C30 C31 C34 130.3(3) no
C30 C31 C32 124.8(3) no
C34 C31 C32 104.4(3) no
O2 C32 O3 120.0(3) no
O2 C32 C31 131.7(4) no
O3 C32 C31 108.3(3) no
O4 C33 O3 118.6(4) no
O4 C33 C34 133.0(4) no
O3 C33 C34 108.3(3) no
C35 C34 C33 122.2(3) no
C35 C34 C31 131.2(3) no
C33 C34 C31 105.2(3) no
C34 C35 C36 123.2(3) no
C34 C35 C37 122.7(3) no
C36 C35 C37 113.9(3) no
C35 C36 H34A 109.5 no
C35 C36 H34B 109.5 no
H34A C36 H34B 109.5 no
C35 C36 H34C 109.5 no
H34A C36 H34C 109.5 no
H34B C36 H34C 109.5 no
C35 C37 H35A 109.5 no
C35 C37 H35B 109.5 no
H35A C37 H35B 109.5 no
C35 C37 H35C 109.5 no
H35A C37 H35C 109.5 no
H35B C37 H35C 109.5 no
F4 C38 F5 106.4(3) no
F4 C38 F6 105.0(3) no
F5 C38 F6 106.9(3) no
F4 C38 C30 112.8(3) no
F5 C38 C30 113.1(3) no
F6 C38 C30 112.1(3) no
C8 N1 C6 109.7(2) no
C8 N1 C7 126.5(3) no
C6 N1 C7 123.8(3) no
C27 N2 C25 109.2(3) no
C27 N2 C26 126.6(3) no
C25 N2 C26 124.2(3) no

loop_
_geom_bond_atom_site_label_1
_geom_bond_atom_site_label_2
_geom_bond_site_symmetry_2
_geom_bond_distance
_geom_bond_publ_flag
F1 C19 . 1.326(4) no
F2 C19 . 1.331(4) no
F3 C19 . 1.319(4) no
F4 C38 . 1.327(4) no
F5 C38 . 1.336(4) no
F6 C38 . 1.347(4) no
O1 C13 . 1.195(5) no
O2 C32 . 1.190(4) no
O3 C32 . 1.379(4) no
O3 C33 . 1.391(4) no
O4 C33 . 1.199(4) no
O5 C13 . 1.366(5) no
O5 C14 . 1.390(6) no
O6 C14 . 1.193(5) no
C1 C2 . 1.392(4) no
C1 C6 . 1.401(4) no
C1 C10 . 1.433(4) no
C2 C3 . 1.368(4) no
C2 H2 . 0.9300 no
C3 C4 . 1.392(5) no
C3 H3 . 0.9300 no
C4 C5 . 1.360(5) no
C4 H4 . 0.9300 no
C5 C6 . 1.383(4) no
C5 H5 . 0.9300 no
C6 N1 . 1.382(4) no
C7 N1 . 1.471(4) no
C7 H7A . 0.9600 no
C7 H7B . 0.9600 no
C7 H7C . 0.9600 no
C8 N1 . 1.372(4) no
C8 C10 . 1.381(4) no
C8 C9 . 1.490(4) no
C9 H9A . 0.9600 no
C9 H9B . 0.9600 no
C9 H9C . 0.9600 no
C10 C11 . 1.457(4) no
C11 C12 . 1.354(4) no
C11 C19 . 1.526(5) no
C12 C15 . 1.465(5) no
C12 C13 . 1.493(5) no
C14 C15 . 1.484(6) no
C15 C16 . 1.357(5) no
C16 C17 . 1.476(5) no
C16 C18 . 1.517(5) no
C17 H17A . 0.9600 no
C17 H17B . 0.9600 no
C17 H17C . 0.9600 no
C18 H18A . 0.9600 no
C18 H18B . 0.9600 no
C18 H18C . 0.9600 no
C20 C21 . 1.390(4) no
C20 C25 . 1.405(4) no
C20 C29 . 1.434(4) no
C21 C22 . 1.377(4) no
C21 H24 . 0.9300 no
C22 C23 . 1.393(5) no
C22 H23 . 0.9300 no
C23 C24 . 1.353(5) no
C23 H22 . 0.9300 no
C24 C25 . 1.398(4) no
C24 H21 . 0.9300 no
C25 N2 . 1.387(4) no
C26 N2 . 1.455(4) no
C26 H28A . 0.9600 no
C26 H28B . 0.9600 no
C26 H28C . 0.9600 no
C27 N2 . 1.373(4) no
C27 C29 . 1.387(4) no
C27 C28 . 1.487(4) no
C28 H27A . 0.9600 no
C28 H27B . 0.9600 no
C28 H27C . 0.9600 no
C29 C30 . 1.469(4) no
C30 C31 . 1.364(4) no
C30 C38 . 1.526(5) no
C31 C34 . 1.470(4) no
C31 C32 . 1.489(5) no
C33 C34 . 1.468(5) no
C34 C35 . 1.345(4) no
C35 C36 . 1.480(5) no
C35 C37 . 1.507(5) no
C36 H34A . 0.9600 no
C36 H34B . 0.9600 no
C36 H34C . 0.9600 no
C37 H35A . 0.9600 no
C37 H35B . 0.9600 no
C37 H35C . 0.9600 no

loop_
_geom_torsion_atom_site_label_1
_geom_torsion_atom_site_label_2
_geom_torsion_atom_site_label_3
_geom_torsion_atom_site_label_4
_geom_torsion
_geom_torsion_publ_flag
C6 C1 C2 C3 -3.0(5) no
C10 C1 C2 C3 -178.2(3) no
C1 C2 C3 C4 1.6(5) no
C2 C3 C4 C5 0.4(6) no
C3 C4 C5 C6 -1.0(5) no
C4 C5 C6 N1 178.8(3) no
C4 C5 C6 C1 -0.5(5) no
C2 C1 C6 N1 -176.9(3) no
C10 C1 C6 N1 -0.5(3) no
C2 C1 C6 C5 2.5(5) no
C10 C1 C6 C5 178.9(3) no
N1 C8 C10 C1 0.3(3) no
C9 C8 C10 C1 176.7(3) no
N1 C8 C10 C11 179.0(3) no
C9 C8 C10 C11 -4.5(5) no
C2 C1 C10 C8 175.7(3) no
C6 C1 C10 C8 0.2(3) no
C2 C1 C10 C11 -3.0(6) no
C6 C1 C10 C11 -178.5(3) no
C8 C10 C11 C12 -51.5(5) no
C1 C10 C11 C12 127.0(3) no
C8 C10 C11 C19 124.4(3) no
C1 C10 C11 C19 -57.1(4) no
C10 C11 C12 C15 -9.9(6) no
C19 C11 C12 C15 174.4(3) no
C10 C11 C12 C13 160.7(3) no
C19 C11 C12 C13 -15.0(5) no
C14 O5 C13 O1 174.3(4) no
C14 O5 C13 C12 -6.8(5) no
C11 C12 C13 O1 20.9(7) no
C15 C12 C13 O1 -166.5(5) no
C11 C12 C13 O5 -157.8(3) no
C15 C12 C13 O5 14.8(4) no
C13 O5 C14 O6 179.9(4) no
C13 O5 C14 C15 -3.9(5) no
C11 C12 C15 C16 -41.1(6) no
C13 C12 C15 C16 147.0(4) no
C11 C12 C15 C14 155.5(4) no
C13 C12 C15 C14 -16.4(4) no
O6 C14 C15 C16 23.6(7) no
O5 C14 C15 C16 -152.1(4) no
O6 C14 C15 C12 -171.4(5) no
O5 C14 C15 C12 13.0(4) no
C12 C15 C16 C17 3.2(6) no
C14 C15 C16 C17 164.0(4) no
C12 C15 C16 C18 -174.4(4) no
C14 C15 C16 C18 -13.5(6) no
C12 C11 C19 F3 65.5(4) no
C10 C11 C19 F3 -110.5(3) no
C12 C11 C19 F1 -175.0(3) no
C10 C11 C19 F1 8.9(4) no
C12 C11 C19 F2 -57.0(4) no
C10 C11 C19 F2 126.9(3) no
C25 C20 C21 C22 -0.9(5) no
C29 C20 C21 C22 -179.1(3) no
C20 C21 C22 C23 1.1(5) no
C21 C22 C23 C24 -0.2(6) no
C22 C23 C24 C25 -0.9(6) no
C23 C24 C25 N2 179.3(3) no
C23 C24 C25 C20 1.1(5) no
C21 C20 C25 N2 -178.8(3) no
C29 C20 C25 N2 -0.1(3) no
C21 C20 C25 C24 -0.2(5) no
C29 C20 C25 C24 178.4(3) no
N2 C27 C29 C20 0.1(3) no
C28 C27 C29 C20 175.4(3) no
N2 C27 C29 C30 -178.7(3) no
C28 C27 C29 C30 -3.4(5) no
C21 C20 C29 C27 178.4(3) no
C25 C20 C29 C27 0.0(3) no
C21 C20 C29 C30 -2.9(6) no
C25 C20 C29 C30 178.8(3) no
C27 C29 C30 C31 130.6(3) no
C20 C29 C30 C31 -47.9(5) no
C27 C29 C30 C38 -56.8(4) no
C20 C29 C30 C38 124.7(3) no
C29 C30 C31 C34 -3.6(5) no
C38 C30 C31 C34 -175.9(3) no
C29 C30 C31 C32 167.0(3) no
C38 C30 C31 C32 -5.3(5) no
C33 O3 C32 O2 174.1(3) no
C33 O3 C32 C31 -5.2(4) no
C30 C31 C32 O2 23.2(6) no
C34 C31 C32 O2 -164.2(4) no
C30 C31 C32 O3 -157.6(3) no
C34 C31 C32 O3 15.0(3) no
C32 O3 C33 O4 174.8(3) no
C32 O3 C33 C34 -6.9(4) no
O4 C33 C34 C35 26.3(6) no
O3 C33 C34 C35 -151.7(3) no
O4 C33 C34 C31 -165.8(4) no
O3 C33 C34 C31 16.2(3) no
C30 C31 C34 C35 -40.1(6) no
C32 C31 C34 C35 147.9(4) no
C30 C31 C34 C33 153.5(3) no
C32 C31 C34 C33 -18.5(3) no
C33 C34 C35 C36 161.2(3) no
C31 C34 C35 C36 -3.3(6) no
C33 C34 C35 C37 -14.8(5) no
C31 C34 C35 C37 -179.3(3) no
C31 C30 C38 F4 173.3(3) no
C29 C30 C38 F4 0.3(4) no
C31 C30 C38 F5 -65.9(4) no
C29 C30 C38 F5 121.1(3) no
C31 C30 C38 F6 55.0(4) no
C29 C30 C38 F6 -118.0(3) no
C10 C8 N1 C6 -0.6(3) no
C9 C8 N1 C6 -177.5(3) no
C10 C8 N1 C7 178.9(3) no
C9 C8 N1 C7 2.1(5) no
C5 C6 N1 C8 -178.6(3) no
C1 C6 N1 C8 0.7(3) no
C5 C6 N1 C7 1.8(5) no
C1 C6 N1 C7 -178.8(3) no
C29 C27 N2 C25 -0.1(3) no
C28 C27 N2 C25 -176.0(3) no
C29 C27 N2 C26 179.1(3) no
C28 C27 N2 C26 3.2(5) no
C24 C25 N2 C27 -178.2(3) no
C20 C25 N2 C27 0.2(3) no
C24 C25 N2 C26 2.5(5) no
C20 C25 N2 C26 -179.1(3) no

loop_
_cod_related_entry_id
_cod_related_entry_database
_cod_related_entry_code
1 ChemSpider 30652345
